data_7714335
loop_
_publ_author_name
'D\'iaz-Torres, Ra\'ul'
'G\'omez-Coca, Silvia'
'Ruiz, Eliseo'
'Harding, Phimphaka'
'Harding, David J.'

_publ_section_title
;
 Improving Spin Crossover Characteristics in Heteroleptic
 [FeIII(qsal-5-I)(qsal-5-OMe)]A Complexes
;
_journal_name_full 'Dalton Transactions'
_journal_paper_doi 10.1039/D3DT02503A
_journal_year 2023
_chemical_formula_moiety 'C32.93 H22.79 Fe I1.07 N4 O2.93, C F3 O3 S, C H4 O'
_chemical_formula_sum 'C34.93 H26.79 F3 Fe I1.07 N4 O6.93 S'
_chemical_formula_weight 894.12
_space_group_crystal_system triclinic
_space_group_IT_number 2
_space_group_name_Hall '-P 1'
_space_group_name_H-M_alt 'P -1'
_atom_sites_solution_hydrogens geom
_atom_sites_solution_primary dual
_audit_creation_date 2023-09-20
_audit_creation_method
;
Olex2 1.5
(compiled 2023.08.24 svn.re1ec1418 for OlexSys, GUI svn.r6817)
;
_audit_update_record
;
2023-10-13 deposited with the CCDC.	2023-10-28 downloaded from the CCDC.
;
_cell_angle_alpha 68.856(4)
_cell_angle_beta 86.751(3)
_cell_angle_gamma 68.419(4)
_cell_formula_units_Z 2
_cell_length_a 12.2770(4)
_cell_length_b 12.4031(5)
_cell_length_c 12.7647(6)
_cell_measurement_reflns_used 14148
_cell_measurement_temperature 149.9(2)
_cell_measurement_theta_max 68.1910
_cell_measurement_theta_min 3.7060
_cell_volume 1679.29(14)
_computing_cell_refinement 'CrysAlisPro 1.171.40.84a (Rigaku OD, 2020)'
_computing_data_collection 'CrysAlisPro 1.171.40.84a (Rigaku OD, 2020)'
_computing_data_reduction 'CrysAlisPro 1.171.40.84a (Rigaku OD, 2020)'
_computing_molecular_graphics 'Olex2 1.5 (Dolomanov et al., 2009)'
_computing_publication_material 'Olex2 1.5 (Dolomanov et al., 2009)'
_computing_structure_refinement 'SHELXL 2018/3 (Sheldrick, 2015)'
_computing_structure_solution 'SHELXT  (Sheldrick, 2015)'
_diffrn_ambient_temperature 149.9(2)
_diffrn_detector_area_resol_mean 10.0000
_diffrn_detector_type HyPix3000
_diffrn_measured_fraction_theta_full 0.999
_diffrn_measured_fraction_theta_max 0.993
_diffrn_measurement_details
;
List of Runs (angles in degrees, time in seconds):

  # Type    Start    End  Width  t~exp~   \w     \q     \k     \f   Frames
#--------------------------------------------------------------------------
  1  \w    -84.00   0.00   0.50    0.25    --  -40.91 117.00-129.00  168
  2  \w   -111.00 -26.00   0.50    0.25    --  -40.91 161.00  22.00  170
  3  \w   -105.00 -54.00   0.50    0.25    --  -40.91-161.00  -7.00  102
  4  \w     54.00 105.00   0.50    0.25    --   40.91 161.00  22.00  102
  5  \w      0.00  84.00   0.50    0.25    --   40.91-117.00 143.00  168
  6  \w     27.00 111.00   0.50    0.25    --   40.91-161.00  -7.00  168
  7  \w     32.00 109.00   0.50    1.00    --   96.59-117.00 143.00  154
  8  \w     32.00 136.00   0.50    1.00    --   96.59-161.00  -7.00  208
  9  \w     53.00 157.00   0.50    1.00    --   96.59 161.00  22.00  208
 10  \w     81.00 157.00   0.50    1.00    --   96.59 117.00-129.00  152
 11  \w   -105.00 -29.00   0.50    0.25    --  -40.91 -37.00-120.00  152
 12  \w   -104.00 -21.00   0.50    0.25    --  -40.91 -63.00  30.00  166
 13  \w    -53.00  23.00   0.50    0.25    --  -40.91  37.00 -90.00  152
 14  \w    -53.00  23.00   0.50    0.25    --  -40.91  37.00-150.00  152
 15  \w   -109.00 -32.00   0.50    0.25    --  -40.91 -25.00  90.00  154
 16  \w    -66.00  24.00   0.50    0.25    --  -40.91  77.00 -60.00  180
 17  \w    -23.00  53.00   0.50    0.25    --   40.91 -37.00 120.00  152
 18  \w    -22.00  57.00   0.50    0.25    --   40.91 -50.00 -30.00  158
 19  \w     25.00 104.00   0.50    0.25    --   40.91  50.00   0.00  158
 20  \w    -24.00  67.00   0.50    0.25    --   40.91 -77.00 -90.00  182
 21  \w    -22.00  57.00   0.50    0.25    --   40.91 -50.00  60.00  158
 22  \w     32.00 109.00   0.50    0.25    --   40.91  25.00 -90.00  154
 23  \w     33.00 126.00   0.50    1.00    --   96.59-144.00-120.00  186
 24  \w     81.00 157.00   0.50    1.00    --   96.59  50.00 -90.00  152
 25  \w     29.00 105.00   0.50    1.00    --   96.59 -25.00  90.00  152
 26  \w     34.00 113.00   0.50    1.00    --   96.59 -50.00-180.00  158
 27  \w     32.00 122.00   0.50    1.00    --   96.59 -77.00 120.00  180
 28  \w     67.00 157.00   0.50    1.00    --   96.59 144.00-180.00  180
 29  \w     83.00 157.00   0.50    1.00    --   96.59  77.00 -90.00  148
 30  \w     32.00 109.00   0.50    1.00    --   96.59-117.00 -30.00  154
 31  \w     33.00 126.00   0.50    1.00    --   96.59-144.00 150.00  186
 32  \w     81.00 157.00   0.50    1.00    --   96.59 117.00 -30.00  152
 33  \w     32.00 109.00   0.50    1.00    --   96.59-117.00-180.00  154
 34  \w     33.00 115.00   0.50    1.00    --   96.59 -59.00 -60.00  164
 35  \w     31.00 124.00   0.50    1.00    --   96.59 -86.00 -60.00  186
 36  \w     88.00 157.00   0.50    1.00    --   96.59  25.00-180.00  138
 37  \w     32.00 109.00   0.50    1.00    --   96.59-117.00  30.00  154
 38  \w     84.00 157.00   0.50    1.00    --   96.59  96.00  90.00  146
 39  \w     32.00 122.00   0.50    1.00    --   96.59 -77.00 150.00  180
 40  \w     81.00 157.00   0.50    1.00    --   96.59 117.00-150.00  152
 41  \w     83.00 157.00   0.50    1.00    --   96.59  77.00  30.00  148
 42  \w     87.00 157.00   0.50    1.00    --   96.59  33.00   0.00  140
 43  \w     84.00 157.00   0.50    1.00    --   96.59  96.00   0.00  146
 44  \w     88.00 157.00   0.50    1.00    --   96.59  25.00 -30.00  138
 45  \w     34.00 110.00   0.50    1.00    --   96.59 -42.00 -90.00  152
 46  \w   -104.00 -21.00   0.50    0.25    --  -40.91 -63.00  90.00  166
 47  \w   -104.00 -21.00   0.50    0.25    --  -40.91 -63.00 -30.00  166
 48  \w   -104.00 -21.00   0.50    0.25    --  -40.91 -63.00-120.00  166
 49  \w   -104.00 -21.00   0.50    0.25    --  -40.91 -63.00 150.00  166
 50  \w   -104.00 -21.00   0.50    0.25    --  -40.91 -63.00 120.00  166
 51  \w   -104.00 -21.00   0.50    0.25    --  -40.91 -63.00-180.00  166
;
_diffrn_measurement_device 'four-circle diffractometer'
_diffrn_measurement_device_type 'SuperNova, Single source at offset/far, HyPix3000'
_diffrn_measurement_method '\w scans'
_diffrn_radiation_type CuK\a
_diffrn_radiation_wavelength 1.54184
_diffrn_reflns_av_R_equivalents 0.0848
_diffrn_reflns_av_unetI/netI 0.0488
_diffrn_reflns_Laue_measured_fraction_full 0.999
_diffrn_reflns_Laue_measured_fraction_max 0.993
_diffrn_reflns_limit_h_max 14
_diffrn_reflns_limit_h_min -10
_diffrn_reflns_limit_k_max 14
_diffrn_reflns_limit_k_min -14
_diffrn_reflns_limit_l_max 15
_diffrn_reflns_limit_l_min -15
_diffrn_reflns_number 25194
_diffrn_reflns_point_group_measured_fraction_full 0.999
_diffrn_reflns_point_group_measured_fraction_max 0.993
_diffrn_reflns_theta_full 67.684
_diffrn_reflns_theta_max 68.620
_diffrn_reflns_theta_min 3.727
_exptl_absorpt_coefficient_mu 12.549
_exptl_absorpt_correction_T_max 0.508
_exptl_absorpt_correction_T_min 0.038
_exptl_absorpt_correction_type analytical
_exptl_absorpt_process_details
;
CrysAlisPro 1.171.40.84a (Rigaku Oxford Diffraction, 2020)
Analytical numeric absorption correction using a multifaceted crystal
model based on expressions derived by R.C. Clark & J.S. Reid.
(Clark, R. C. & Reid, J. S. (1995). Acta Cryst. A51, 887-897)
Empirical absorption correction using spherical harmonics,
implemented in SCALE3 ABSPACK scaling algorithm.
;
_exptl_crystal_colour black
_exptl_crystal_colour_primary black
_exptl_crystal_density_diffrn 1.768
_exptl_crystal_description block
_exptl_crystal_F_000 891
_exptl_crystal_size_max 0.477
_exptl_crystal_size_mid 0.131
_exptl_crystal_size_min 0.069
_refine_diff_density_max 0.745
_refine_diff_density_min -0.968
_refine_diff_density_rms 0.103
_refine_ls_extinction_coef 0.00111(14)
_refine_ls_extinction_expression Fc^*^=kFc[1+0.001xFc^2^\l^3^/sin(2\q)]^-1/4^
_refine_ls_extinction_method 'SHELXL-2018/3 (Sheldrick 2018)'
_refine_ls_goodness_of_fit_ref 1.105
_refine_ls_hydrogen_treatment constr
_refine_ls_matrix_type full
_refine_ls_number_parameters 479
_refine_ls_number_reflns 6140
_refine_ls_number_restraints 4
_refine_ls_restrained_S_all 1.105
_refine_ls_R_factor_all 0.0689
_refine_ls_R_factor_gt 0.0650
_refine_ls_shift/su_max 0.001
_refine_ls_shift/su_mean 0.000
_refine_ls_structure_factor_coef Fsqd
_refine_ls_weighting_details 'w=1/[\s^2^(Fo^2^)+(0.0451P)^2^+8.0341P] where P=(Fo^2^+2Fc^2^)/3'
_refine_ls_weighting_scheme calc
_refine_ls_wR_factor_gt 0.1582
_refine_ls_wR_factor_ref 0.1602
_reflns_Friedel_coverage 0.000
_reflns_number_gt 5589
_reflns_number_total 6140
_reflns_threshold_expression 'I > 2\s(I)'
_cod_data_source_file d3dt02503a2.cif
_cod_data_source_block rdt135c-150k
_cod_original_cell_volume 1679.29(13)
_cod_database_code 7714335
_shelx_shelxl_version_number 2018/3
_shelx_space_group_comment
;
The symmetry employed for this shelxl refinement is uniquely defined
by the following loop, which should always be used as a source of
symmetry information in preference to the above space-group names.
They are only intended as comments.
;
_olex2_refinement_description
;
1. Fixed Uiso
 At 1.2 times of:
  All C(H) groups
 At 1.5 times of:
  All C(H,H,H) groups, All O(H) groups
2. Restrained distances
 O4-C34
 1.42 with sigma of 0.02
 O4-C30
 1.38 with sigma of 0.02
 C15-O3
 1.38 with sigma of 0.02
 O3-C17
 1.42 with sigma of 0.02
3. Uiso/Uaniso restraints and constraints
Uiso(O3) = Uiso(C17)
Uiso(O4) = Uiso(C34)
4. Others
 Fixed Sof: I1(0.48) I2(0.59) O3(0.52) C17(0.52) H17A(0.52) H17B(0.52)
 H17C(0.52) O4(0.41) C34(0.41) H34A(0.41) H34B(0.41) H34C(0.41)
5.a Aromatic/amide H refined with riding coordinates:
 C1(H1), C2(H2), C3(H3), C5(H5), C6(H6), C7(H7), C10(H10), C13(H13), C14(H14),
 C16(H16), C18(H18), C19(H19), C20(H20), C22(H22), C23(H23), C24(H24), C27(H27),
  C29(H29), C31(H31), C32(H32)
5.b Idealised Me refined as rotating group:
 C17(H17A,H17B,H17C), C36(H36A,H36B,H36C), C34(H34A,H34B,H34C)
5.c Idealised tetrahedral OH refined as rotating group:
 O8(H8)
;
_olex2_submission_special_instructions 'No special instructions were received'
_oxdiff_exptl_absorpt_empirical_details
;
Empirical correction (ABSPACK) includes:
- Absorption correction using spherical harmonics
- Frame scaling
;

loop_
_space_group_symop_operation_xyz
'x, y, z'
'-x, -y, -z'

loop_
_atom_site_label
_atom_site_type_symbol
_atom_site_fract_x
_atom_site_fract_y
_atom_site_fract_z
_atom_site_U_iso_or_equiv
_atom_site_adp_type
_atom_site_occupancy
_atom_site_site_symmetry_order
_atom_site_calc_flag
_atom_site_refinement_flags_posn
_atom_site_refinement_flags_adp
_atom_site_refinement_flags_occupancy
_atom_site_disorder_assembly
_atom_site_disorder_group
Fe1 Fe 0.62086(7) 0.71676(8) 0.46000(7) 0.0307(2) Uani 1 1 d . . . . .
O1 O 0.5551(3) 0.6584(4) 0.5954(3) 0.0353(8) Uani 1 1 d . . . . .
O2 O 0.4762(3) 0.8339(3) 0.3816(3) 0.0364(9) Uani 1 1 d . . . . .
N1 N 0.6971(4) 0.7791(4) 0.3225(4) 0.0352(10) Uani 1 1 d . . . . .
N2 N 0.6425(4) 0.8490(4) 0.4940(4) 0.0336(10) Uani 1 1 d . . . . .
N3 N 0.7768(4) 0.5914(4) 0.5326(4) 0.0347(10) Uani 1 1 d . . . . .
N4 N 0.6094(4) 0.5811(4) 0.4253(4) 0.0332(10) Uani 1 1 d . . . . .
C1 C 0.7215(5) 0.7381(6) 0.2377(5) 0.0386(13) Uani 1 1 d . . . . .
H1 H 0.702168 0.669616 0.240601 0.046 Uiso 1 1 calc R U . . .
C2 C 0.7744(6) 0.7923(6) 0.1446(5) 0.0451(14) Uani 1 1 d . . . . .
H2 H 0.788652 0.762008 0.084627 0.054 Uiso 1 1 calc R U . . .
C3 C 0.8058(5) 0.8887(6) 0.1394(5) 0.0446(14) Uani 1 1 d . . . . .
H3 H 0.842275 0.925476 0.076265 0.054 Uiso 1 1 calc R U . . .
C4 C 0.7834(5) 0.9334(6) 0.2295(5) 0.0405(13) Uani 1 1 d . . . . .
C5 C 0.8146(6) 1.0310(6) 0.2347(6) 0.0477(15) Uani 1 1 d . . . . .
H5 H 0.853533 1.070811 0.175847 0.057 Uiso 1 1 calc R U . . .
C6 C 0.7881(6) 1.0667(6) 0.3249(6) 0.0480(15) Uani 1 1 d . . . . .
H6 H 0.809005 1.132300 0.327466 0.058 Uiso 1 1 calc R U . . .
C7 C 0.7317(5) 1.0115(6) 0.4134(6) 0.0436(14) Uani 1 1 d . . . . .
H7 H 0.714933 1.039022 0.475068 0.052 Uiso 1 1 calc R U . . .
C8 C 0.6999(5) 0.9161(5) 0.4114(5) 0.0358(12) Uani 1 1 d . . . . .
C9 C 0.7273(5) 0.8763(5) 0.3196(5) 0.0350(12) Uani 1 1 d . . . . .
C10 C 0.6090(5) 0.8772(5) 0.5824(5) 0.0368(12) Uani 1 1 d . . . . .
H10 H 0.619460 0.947619 0.587023 0.044 Uiso 1 1 calc R U . . .
C11 C 0.5576(5) 0.8097(5) 0.6732(5) 0.0354(12) Uani 1 1 d . . . . .
C12 C 0.5336(5) 0.7059(5) 0.6760(5) 0.0342(12) Uani 1 1 d . . . . .
C13 C 0.4837(6) 0.6479(6) 0.7708(6) 0.0445(14) Uani 1 1 d . . . . .
H13 H 0.465705 0.578780 0.773513 0.053 Uiso 1 1 calc R U . . .
C14 C 0.4599(6) 0.6879(7) 0.8599(6) 0.0489(15) Uani 1 1 d . . . . .
H14 H 0.426403 0.646681 0.923181 0.059 Uiso 1 1 calc R U . . .
C15 C 0.4860(6) 0.7912(6) 0.8565(5) 0.0477(15) Uani 1 1 d D . . . .
C16 C 0.5322(5) 0.8504(6) 0.7649(5) 0.0415(14) Uani 1 1 d . . . . .
H16 H 0.547888 0.920815 0.762420 0.050 Uiso 1 1 calc R U . . .
C18 C 0.8583(5) 0.6022(6) 0.5880(5) 0.0365(12) Uani 1 1 d . . . . .
H18 H 0.845193 0.681412 0.590954 0.044 Uiso 1 1 calc R U . . .
C19 C 0.9622(5) 0.5032(6) 0.6422(5) 0.0428(14) Uani 1 1 d . . . . .
H19 H 1.018534 0.515239 0.680192 0.051 Uiso 1 1 calc R U . . .
C20 C 0.9814(5) 0.3887(6) 0.6394(5) 0.0422(13) Uani 1 1 d . . . . .
H20 H 1.051604 0.320327 0.676135 0.051 Uiso 1 1 calc R U . . .
C21 C 0.8976(5) 0.3707(6) 0.5822(5) 0.0396(13) Uani 1 1 d . . . . .
C22 C 0.9099(6) 0.2552(6) 0.5742(5) 0.0443(14) Uani 1 1 d . . . . .
H22 H 0.978293 0.183055 0.608223 0.053 Uiso 1 1 calc R U . . .
C23 C 0.8249(6) 0.2491(6) 0.5188(6) 0.0453(14) Uani 1 1 d . . . . .
H23 H 0.833746 0.171552 0.514244 0.054 Uiso 1 1 calc R U . . .
C24 C 0.7228(5) 0.3534(6) 0.4670(5) 0.0413(13) Uani 1 1 d . . . . .
H24 H 0.664055 0.345468 0.428250 0.050 Uiso 1 1 calc R U . . .
C25 C 0.7071(5) 0.4658(5) 0.4718(5) 0.0350(12) Uani 1 1 d . . . . .
C26 C 0.7948(5) 0.4762(5) 0.5298(5) 0.0340(12) Uani 1 1 d . . . . .
C27 C 0.5222(5) 0.5871(6) 0.3669(5) 0.0365(12) Uani 1 1 d . . . . .
H27 H 0.524031 0.512392 0.360823 0.044 Uiso 1 1 calc R U . . .
C28 C 0.4233(5) 0.7001(5) 0.3111(5) 0.0372(12) Uani 1 1 d . . . . .
C29 C 0.3423(5) 0.6898(6) 0.2442(6) 0.0448(14) Uani 1 1 d . . . . .
H29 H 0.355192 0.611934 0.238286 0.054 Uiso 1 1 calc R U . . .
C30 C 0.2454(5) 0.7921(6) 0.1882(6) 0.0469(15) Uani 1 1 d D . . . .
C31 C 0.2251(5) 0.9062(6) 0.1977(6) 0.0447(14) Uani 1 1 d . . . . .
H31 H 0.156779 0.976462 0.159641 0.054 Uiso 1 1 calc R U . . .
C32 C 0.3041(5) 0.9177(6) 0.2623(5) 0.0411(13) Uani 1 1 d . . . . .
H32 H 0.289124 0.995950 0.268357 0.049 Uiso 1 1 calc R U . . .
C33 C 0.4068(5) 0.8144(5) 0.3195(5) 0.0342(12) Uani 1 1 d . . . . .
I1 I 0.46679(8) 0.84829(10) 0.99454(7) 0.0458(2) Uani 0.48 1 d . . P A 1
I2 I 0.13547(6) 0.77037(8) 0.08279(6) 0.0469(2) Uani 0.59 1 d . . P B 2
O3 O 0.4462(10) 0.8193(10) 0.9520(9) 0.066(2) Uiso 0.52 1 d D . P A 2
C17 C 0.4852(16) 0.9025(16) 0.9713(15) 0.066(2) Uiso 0.52 1 d D . P A 2
H17A H 0.438385 0.987547 0.921257 0.099 Uiso 0.52 1 calc R U P A 2
H17B H 0.568132 0.883072 0.956478 0.099 Uiso 0.52 1 calc R U P A 2
H17C H 0.476832 0.895913 1.050002 0.099 Uiso 0.52 1 calc R U P A 2
S1 S 0.95901(13) 0.77390(16) 0.74619(14) 0.0452(4) Uani 1 1 d . . . . .
F1 F 0.7956(3) 0.7729(4) 0.8860(3) 0.0598(10) Uani 1 1 d . . . . .
F2 F 0.8635(5) 0.6095(4) 0.8436(4) 0.0713(12) Uani 1 1 d . . . . .
F3 F 0.9654(4) 0.6342(4) 0.9585(4) 0.0732(13) Uani 1 1 d . . . . .
O5 O 0.9922(5) 0.8503(5) 0.7894(5) 0.0694(15) Uani 1 1 d . . . . .
O6 O 0.8647(4) 0.8375(5) 0.6581(4) 0.0534(11) Uani 1 1 d . . . . .
O7 O 1.0545(4) 0.6747(5) 0.7276(5) 0.0640(14) Uani 1 1 d . . . . .
C35 C 0.8937(6) 0.6924(6) 0.8634(6) 0.0477(15) Uani 1 1 d . . . . .
O8 O 0.7142(4) 0.4916(5) 0.2016(4) 0.0538(11) Uani 1 1 d . . . . .
H8 H 0.763021 0.419605 0.236724 0.081 Uiso 1 1 calc R U . . .
C36 C 0.7169(10) 0.5175(10) 0.0863(8) 0.087(3) Uani 1 1 d . . . . .
H36A H 0.639587 0.576611 0.047926 0.131 Uiso 1 1 calc R U . . .
H36B H 0.736809 0.440263 0.071958 0.131 Uiso 1 1 calc R U . . .
H36C H 0.776262 0.553878 0.057753 0.131 Uiso 1 1 calc R U . . .
O4 O 0.1512(11) 0.8009(13) 0.1253(12) 0.067(3) Uiso 0.41 1 d D . P B 1
C34 C 0.173(2) 0.696(2) 0.0914(19) 0.067(3) Uiso 0.41 1 d D . P B 1
H34A H 0.109434 0.715855 0.036820 0.100 Uiso 0.41 1 calc R U P B 1
H34B H 0.177740 0.623035 0.157589 0.100 Uiso 0.41 1 calc R U P B 1
H34C H 0.247976 0.679321 0.056568 0.100 Uiso 0.41 1 calc R U P B 1

loop_
_atom_site_aniso_label
_atom_site_aniso_U_11
_atom_site_aniso_U_22
_atom_site_aniso_U_33
_atom_site_aniso_U_23
_atom_site_aniso_U_13
_atom_site_aniso_U_12
Fe1 0.0304(4) 0.0350(5) 0.0342(5) -0.0180(4) -0.0005(3) -0.0148(4)
O1 0.037(2) 0.039(2) 0.039(2) -0.0205(17) 0.0011(16) -0.0180(17)
O2 0.036(2) 0.033(2) 0.044(2) -0.0186(17) -0.0063(17) -0.0112(16)
N1 0.033(2) 0.038(2) 0.037(2) -0.015(2) -0.0033(19) -0.012(2)
N2 0.030(2) 0.037(2) 0.039(3) -0.017(2) -0.0028(19) -0.0140(19)
N3 0.036(2) 0.038(3) 0.036(2) -0.017(2) 0.0019(19) -0.016(2)
N4 0.032(2) 0.040(3) 0.036(2) -0.021(2) 0.0007(19) -0.016(2)
C1 0.038(3) 0.045(3) 0.040(3) -0.022(3) -0.001(2) -0.015(3)
C2 0.045(3) 0.051(4) 0.041(3) -0.020(3) 0.002(3) -0.016(3)
C3 0.040(3) 0.052(4) 0.040(3) -0.011(3) 0.002(3) -0.021(3)
C4 0.036(3) 0.047(3) 0.038(3) -0.014(3) -0.005(2) -0.014(3)
C5 0.045(3) 0.054(4) 0.047(4) -0.011(3) 0.000(3) -0.028(3)
C6 0.049(4) 0.045(4) 0.057(4) -0.016(3) -0.002(3) -0.027(3)
C7 0.043(3) 0.043(3) 0.050(4) -0.019(3) -0.005(3) -0.019(3)
C8 0.031(3) 0.037(3) 0.042(3) -0.014(2) -0.004(2) -0.015(2)
C9 0.029(3) 0.036(3) 0.042(3) -0.016(2) -0.007(2) -0.010(2)
C10 0.031(3) 0.044(3) 0.044(3) -0.026(3) -0.003(2) -0.014(2)
C11 0.033(3) 0.037(3) 0.038(3) -0.020(2) -0.004(2) -0.009(2)
C12 0.029(3) 0.038(3) 0.040(3) -0.019(2) 0.001(2) -0.012(2)
C13 0.046(3) 0.046(3) 0.049(4) -0.023(3) 0.007(3) -0.020(3)
C14 0.050(4) 0.059(4) 0.044(4) -0.025(3) 0.011(3) -0.022(3)
C15 0.045(3) 0.059(4) 0.042(3) -0.029(3) 0.003(3) -0.013(3)
C16 0.039(3) 0.044(3) 0.050(4) -0.030(3) 0.002(3) -0.012(3)
C18 0.037(3) 0.041(3) 0.038(3) -0.019(3) 0.001(2) -0.016(2)
C19 0.035(3) 0.053(4) 0.041(3) -0.020(3) -0.007(2) -0.013(3)
C20 0.036(3) 0.042(3) 0.046(3) -0.016(3) -0.006(3) -0.011(3)
C21 0.035(3) 0.041(3) 0.041(3) -0.017(3) 0.002(2) -0.011(2)
C22 0.046(3) 0.041(3) 0.043(3) -0.019(3) -0.003(3) -0.008(3)
C23 0.052(4) 0.034(3) 0.050(4) -0.018(3) 0.005(3) -0.013(3)
C24 0.042(3) 0.046(3) 0.040(3) -0.019(3) -0.004(3) -0.018(3)
C25 0.036(3) 0.037(3) 0.039(3) -0.020(2) 0.003(2) -0.014(2)
C26 0.034(3) 0.036(3) 0.035(3) -0.016(2) 0.002(2) -0.014(2)
C27 0.034(3) 0.044(3) 0.041(3) -0.022(3) 0.000(2) -0.018(2)
C28 0.033(3) 0.042(3) 0.043(3) -0.022(3) -0.001(2) -0.015(2)
C29 0.037(3) 0.048(4) 0.060(4) -0.029(3) -0.003(3) -0.017(3)
C30 0.041(3) 0.058(4) 0.047(4) -0.024(3) -0.010(3) -0.018(3)
C31 0.038(3) 0.048(3) 0.051(4) -0.020(3) -0.008(3) -0.014(3)
C32 0.036(3) 0.042(3) 0.044(3) -0.018(3) -0.009(2) -0.010(3)
C33 0.030(3) 0.039(3) 0.040(3) -0.020(2) 0.000(2) -0.014(2)
I1 0.0475(5) 0.0612(6) 0.0395(5) -0.0305(4) 0.0031(3) -0.0202(4)
I2 0.0421(4) 0.0559(5) 0.0496(4) -0.0208(3) -0.0093(3) -0.0224(3)
S1 0.0392(8) 0.0563(9) 0.0518(9) -0.0275(7) 0.0069(6) -0.0234(7)
F1 0.052(2) 0.071(3) 0.049(2) -0.022(2) 0.0136(18) -0.016(2)
F2 0.101(3) 0.072(3) 0.066(3) -0.030(2) 0.020(2) -0.056(3)
F3 0.071(3) 0.076(3) 0.052(2) -0.015(2) -0.017(2) -0.010(2)
O5 0.060(3) 0.081(4) 0.098(4) -0.051(3) 0.009(3) -0.041(3)
O6 0.055(3) 0.064(3) 0.044(3) -0.018(2) -0.001(2) -0.025(2)
O7 0.043(3) 0.080(4) 0.076(4) -0.043(3) 0.010(2) -0.017(2)
C35 0.046(3) 0.055(4) 0.042(3) -0.021(3) 0.000(3) -0.015(3)
O8 0.052(3) 0.057(3) 0.056(3) -0.027(2) 0.005(2) -0.019(2)
C36 0.111(8) 0.103(7) 0.058(5) -0.029(5) 0.008(5) -0.053(6)

loop_
_atom_type_symbol
_atom_type_description
_atom_type_scat_dispersion_real
_atom_type_scat_dispersion_imag
_atom_type_scat_source
C C 0.0181 0.0091 'International Tables Vol C Tables 4.2.6.8 and 6.1.1.4'
H H 0.0000 0.0000 'International Tables Vol C Tables 4.2.6.8 and 6.1.1.4'
F F 0.0727 0.0534 'International Tables Vol C Tables 4.2.6.8 and 6.1.1.4'
Fe Fe -1.1336 3.1974 'International Tables Vol C Tables 4.2.6.8 and 6.1.1.4'
I I -0.3257 6.8362 'International Tables Vol C Tables 4.2.6.8 and 6.1.1.4'
N N 0.0311 0.0180 'International Tables Vol C Tables 4.2.6.8 and 6.1.1.4'
O O 0.0492 0.0322 'International Tables Vol C Tables 4.2.6.8 and 6.1.1.4'
S S 0.3331 0.5567 'International Tables Vol C Tables 4.2.6.8 and 6.1.1.4'

loop_
_exptl_crystal_face_index_h
_exptl_crystal_face_index_k
_exptl_crystal_face_index_l
_exptl_crystal_face_perp_dist
-5 0 -1 0.0562
0 1 0 0.1543
5 1 1 0.0891
-5 -3 -1 0.1453
-1 -5 0 0.2470
-5 -2 -1 0.1093
-1 0 5 0.0463
5 0 2 0.0721
5 0 -1 0.0721
-3 0 5 0.0555
-1 -1 -5 0.0252
1 0 -5 0.0222
-2 0 -5 0.0299
0 1 -5 0.0341

loop_
_geom_angle_atom_site_label_1
_geom_angle_atom_site_label_2
_geom_angle_atom_site_label_3
_geom_angle
_geom_angle_site_symmetry_1
_geom_angle_site_symmetry_3
_geom_angle_publ_flag
O1 Fe1 N1 176.61(17) . . ?
O1 Fe1 N2 94.59(18) . . ?
O1 Fe1 N3 88.96(18) . . ?
O1 Fe1 N4 87.27(18) . . ?
O2 Fe1 O1 94.34(18) . . ?
O2 Fe1 N1 87.89(18) . . ?
O2 Fe1 N2 88.03(17) . . ?
O2 Fe1 N3 175.97(18) . . ?
O2 Fe1 N4 94.75(18) . . ?
N2 Fe1 N1 82.93(19) . . ?
N2 Fe1 N3 94.02(19) . . ?
N3 Fe1 N1 88.92(19) . . ?
N4 Fe1 N1 95.10(19) . . ?
N4 Fe1 N2 176.54(19) . . ?
N4 Fe1 N3 83.09(19) . . ?
C12 O1 Fe1 126.6(3) . . ?
C33 O2 Fe1 125.6(3) . . ?
C1 N1 Fe1 128.2(4) . . ?
C1 N1 C9 119.0(5) . . ?
C9 N1 Fe1 112.8(4) . . ?
C8 N2 Fe1 113.6(4) . . ?
C10 N2 Fe1 125.5(4) . . ?
C10 N2 C8 120.9(5) . . ?
C18 N3 Fe1 129.2(4) . . ?
C18 N3 C26 118.4(5) . . ?
C26 N3 Fe1 112.2(4) . . ?
C25 N4 Fe1 114.2(3) . . ?
C27 N4 Fe1 126.0(4) . . ?
C27 N4 C25 119.8(5) . . ?
N1 C1 H1 118.9 . . ?
N1 C1 C2 122.1(6) . . ?
C2 C1 H1 118.9 . . ?
C1 C2 H2 119.9 . . ?
C3 C2 C1 120.3(6) . . ?
C3 C2 H2 119.9 . . ?
C2 C3 H3 120.4 . . ?
C2 C3 C4 119.3(6) . . ?
C4 C3 H3 120.4 . . ?
C3 C4 C5 124.3(6) . . ?
C9 C4 C3 117.5(5) . . ?
C9 C4 C5 118.2(6) . . ?
C4 C5 H5 120.4 . . ?
C6 C5 C4 119.2(6) . . ?
C6 C5 H5 120.4 . . ?
C5 C6 H6 118.6 . . ?
C5 C6 C7 122.8(6) . . ?
C7 C6 H6 118.6 . . ?
C6 C7 H7 120.2 . . ?
C8 C7 C6 119.7(6) . . ?
C8 C7 H7 120.2 . . ?
C7 C8 N2 127.4(6) . . ?
C7 C8 C9 118.8(6) . . ?
C9 C8 N2 113.8(5) . . ?
N1 C9 C4 121.8(5) . . ?
N1 C9 C8 116.8(5) . . ?
C4 C9 C8 121.3(5) . . ?
N2 C10 H10 117.7 . . ?
N2 C10 C11 124.6(5) . . ?
C11 C10 H10 117.7 . . ?
C12 C11 C10 123.8(5) . . ?
C16 C11 C10 116.5(5) . . ?
C16 C11 C12 119.6(6) . . ?
O1 C12 C11 124.8(5) . . ?
O1 C12 C13 117.4(5) . . ?
C13 C12 C11 117.8(5) . . ?
C12 C13 H13 118.9 . . ?
C14 C13 C12 122.2(6) . . ?
C14 C13 H13 118.9 . . ?
C13 C14 H14 120.3 . . ?
C13 C14 C15 119.3(6) . . ?
C15 C14 H14 120.3 . . ?
C14 C15 I1 121.8(5) . . ?
C16 C15 C14 119.7(6) . . ?
C16 C15 I1 118.3(5) . . ?
C16 C15 O3 131.4(7) . . ?
O3 C15 C14 108.6(7) . . ?
C11 C16 H16 119.3 . . ?
C15 C16 C11 121.3(6) . . ?
C15 C16 H16 119.3 . . ?
N3 C18 H18 118.3 . . ?
N3 C18 C19 123.4(5) . . ?
C19 C18 H18 118.3 . . ?
C18 C19 H19 120.6 . . ?
C20 C19 C18 118.7(5) . . ?
C20 C19 H19 120.6 . . ?
C19 C20 H20 119.7 . . ?
C19 C20 C21 120.7(5) . . ?
C21 C20 H20 119.7 . . ?
C20 C21 C22 124.8(6) . . ?
C26 C21 C20 116.8(5) . . ?
C26 C21 C22 118.4(5) . . ?
C21 C22 H22 120.2 . . ?
C23 C22 C21 119.6(6) . . ?
C23 C22 H22 120.2 . . ?
C22 C23 H23 119.0 . . ?
C22 C23 C24 122.1(6) . . ?
C24 C23 H23 119.0 . . ?
C23 C24 H24 119.7 . . ?
C25 C24 C23 120.6(6) . . ?
C25 C24 H24 119.7 . . ?
C24 C25 N4 128.4(5) . . ?
C24 C25 C26 119.1(5) . . ?
C26 C25 N4 112.5(5) . . ?
N3 C26 C21 122.0(5) . . ?
N3 C26 C25 117.8(5) . . ?
C25 C26 C21 120.2(5) . . ?
N4 C27 H27 118.0 . . ?
N4 C27 C28 124.0(5) . . ?
C28 C27 H27 118.0 . . ?
C29 C28 C27 115.7(5) . . ?
C33 C28 C27 123.4(5) . . ?
C33 C28 C29 120.9(5) . . ?
C28 C29 H29 120.1 . . ?
C30 C29 C28 119.8(6) . . ?
C30 C29 H29 120.1 . . ?
C29 C30 C31 120.4(5) . . ?
C29 C30 I2 117.1(5) . . ?
C29 C30 O4 129.2(8) . . ?
C31 C30 I2 122.5(5) . . ?
C31 C30 O4 110.1(8) . . ?
C30 C31 H31 119.8 . . ?
C32 C31 C30 120.3(6) . . ?
C32 C31 H31 119.8 . . ?
C31 C32 H32 119.6 . . ?
C31 C32 C33 120.8(6) . . ?
C33 C32 H32 119.6 . . ?
O2 C33 C28 125.8(5) . . ?
O2 C33 C32 116.4(5) . . ?
C28 C33 C32 117.6(5) . . ?
C17 O3 C15 114.9(11) . . ?
O3 C17 H17A 109.5 . . ?
O3 C17 H17B 109.5 . . ?
O3 C17 H17C 109.5 . . ?
H17A C17 H17B 109.5 . . ?
H17A C17 H17C 109.5 . . ?
H17B C17 H17C 109.5 . . ?
O5 S1 O6 116.5(3) . . ?
O5 S1 O7 115.6(3) . . ?
O5 S1 C35 102.7(3) . . ?
O6 S1 O7 113.6(3) . . ?
O6 S1 C35 102.6(3) . . ?
O7 S1 C35 103.2(3) . . ?
F1 C35 S1 110.7(5) . . ?
F2 C35 S1 112.6(5) . . ?
F2 C35 F1 107.0(6) . . ?
F2 C35 F3 108.1(6) . . ?
F3 C35 S1 112.2(5) . . ?
F3 C35 F1 105.9(5) . . ?
C36 O8 H8 109.5 . . ?
O8 C36 H36A 109.5 . . ?
O8 C36 H36B 109.5 . . ?
O8 C36 H36C 109.5 . . ?
H36A C36 H36B 109.5 . . ?
H36A C36 H36C 109.5 . . ?
H36B C36 H36C 109.5 . . ?
C30 O4 C34 114.4(13) . . ?
O4 C34 H34A 109.5 . . ?
O4 C34 H34B 109.5 . . ?
O4 C34 H34C 109.5 . . ?
H34A C34 H34B 109.5 . . ?
H34A C34 H34C 109.5 . . ?
H34B C34 H34C 109.5 . . ?

loop_
_geom_bond_atom_site_label_1
_geom_bond_atom_site_label_2
_geom_bond_distance
_geom_bond_site_symmetry_2
_geom_bond_publ_flag
Fe1 O1 1.880(4) . ?
Fe1 O2 1.876(4) . ?
Fe1 N1 1.980(5) . ?
Fe1 N2 1.948(4) . ?
Fe1 N3 1.979(5) . ?
Fe1 N4 1.941(4) . ?
O1 C12 1.328(7) . ?
O2 C33 1.335(6) . ?
N1 C1 1.330(7) . ?
N1 C9 1.374(7) . ?
N2 C8 1.419(7) . ?
N2 C10 1.301(7) . ?
N3 C18 1.329(7) . ?
N3 C26 1.377(7) . ?
N4 C25 1.429(7) . ?
N4 C27 1.303(7) . ?
C1 H1 0.9500 . ?
C1 C2 1.394(9) . ?
C2 H2 0.9500 . ?
C2 C3 1.365(9) . ?
C3 H3 0.9500 . ?
C3 C4 1.420(9) . ?
C4 C5 1.421(9) . ?
C4 C9 1.407(9) . ?
C5 H5 0.9500 . ?
C5 C6 1.359(10) . ?
C6 H6 0.9500 . ?
C6 C7 1.388(9) . ?
C7 H7 0.9500 . ?
C7 C8 1.384(8) . ?
C8 C9 1.407(8) . ?
C10 H10 0.9500 . ?
C10 C11 1.433(8) . ?
C11 C12 1.411(8) . ?
C11 C16 1.411(8) . ?
C12 C13 1.403(9) . ?
C13 H13 0.9500 . ?
C13 C14 1.374(9) . ?
C14 H14 0.9500 . ?
C14 C15 1.415(10) . ?
C15 C16 1.358(9) . ?
C15 I1 2.096(6) . ?
C15 O3 1.400(11) . ?
C16 H16 0.9500 . ?
C18 H18 0.9500 . ?
C18 C19 1.396(8) . ?
C19 H19 0.9500 . ?
C19 C20 1.365(9) . ?
C20 H20 0.9500 . ?
C20 C21 1.419(8) . ?
C21 C22 1.424(8) . ?
C21 C26 1.415(8) . ?
C22 H22 0.9500 . ?
C22 C23 1.333(9) . ?
C23 H23 0.9500 . ?
C23 C24 1.402(9) . ?
C24 H24 0.9500 . ?
C24 C25 1.359(8) . ?
C25 C26 1.408(8) . ?
C27 H27 0.9500 . ?
C27 C28 1.439(8) . ?
C28 C29 1.415(8) . ?
C28 C33 1.399(8) . ?
C29 H29 0.9500 . ?
C29 C30 1.367(9) . ?
C30 C31 1.392(9) . ?
C30 I2 2.108(6) . ?
C30 O4 1.395(13) . ?
C31 H31 0.9500 . ?
C31 C32 1.385(8) . ?
C32 H32 0.9500 . ?
C32 C33 1.417(8) . ?
O3 C17 1.385(15) . ?
C17 H17A 0.9800 . ?
C17 H17B 0.9800 . ?
C17 H17C 0.9800 . ?
S1 O5 1.434(5) . ?
S1 O6 1.436(5) . ?
S1 O7 1.436(5) . ?
S1 C35 1.808(7) . ?
F1 C35 1.347(8) . ?
F2 C35 1.319(8) . ?
F3 C35 1.338(8) . ?
O8 H8 0.8400 . ?
O8 C36 1.390(10) . ?
C36 H36A 0.9800 . ?
C36 H36B 0.9800 . ?
C36 H36C 0.9800 . ?
O4 C34 1.440(16) . ?
C34 H34A 0.9800 . ?
C34 H34B 0.9800 . ?
C34 H34C 0.9800 . ?

loop_
_geom_torsion_atom_site_label_1
_geom_torsion_atom_site_label_2
_geom_torsion_atom_site_label_3
_geom_torsion_atom_site_label_4
_geom_torsion
_geom_torsion_site_symmetry_1
_geom_torsion_site_symmetry_2
_geom_torsion_site_symmetry_3
_geom_torsion_site_symmetry_4
_geom_torsion_publ_flag
Fe1 O1 C12 C11 -0.4(8) . . . . ?
Fe1 O1 C12 C13 179.9(4) . . . . ?
Fe1 O2 C33 C28 7.0(8) . . . . ?
Fe1 O2 C33 C32 -176.7(4) . . . . ?
Fe1 N1 C1 C2 179.1(4) . . . . ?
Fe1 N1 C9 C4 179.5(4) . . . . ?
Fe1 N1 C9 C8 -0.3(6) . . . . ?
Fe1 N2 C8 C7 -177.4(5) . . . . ?
Fe1 N2 C8 C9 1.6(6) . . . . ?
Fe1 N2 C10 C11 4.4(8) . . . . ?
Fe1 N3 C18 C19 175.5(5) . . . . ?
Fe1 N3 C26 C21 -176.5(4) . . . . ?
Fe1 N3 C26 C25 3.9(6) . . . . ?
Fe1 N4 C25 C24 176.8(5) . . . . ?
Fe1 N4 C25 C26 -2.6(6) . . . . ?
Fe1 N4 C27 C28 5.0(8) . . . . ?
O1 Fe1 O2 C33 -92.6(4) . . . . ?
O1 C12 C13 C14 178.7(6) . . . . ?
O2 Fe1 O1 C12 -86.5(4) . . . . ?
N1 Fe1 O2 C33 90.0(5) . . . . ?
N1 C1 C2 C3 1.7(9) . . . . ?
N2 Fe1 O1 C12 1.9(4) . . . . ?
N2 Fe1 O2 C33 173.0(5) . . . . ?
N2 C8 C9 N1 -0.8(7) . . . . ?
N2 C8 C9 C4 179.4(5) . . . . ?
N2 C10 C11 C12 -2.0(9) . . . . ?
N2 C10 C11 C16 176.9(5) . . . . ?
N3 Fe1 O1 C12 95.8(4) . . . . ?
N3 C18 C19 C20 -0.6(9) . . . . ?
N4 Fe1 O1 C12 178.9(4) . . . . ?
N4 Fe1 O2 C33 -4.9(5) . . . . ?
N4 C25 C26 N3 -0.9(7) . . . . ?
N4 C25 C26 C21 179.4(5) . . . . ?
N4 C27 C28 C29 175.0(6) . . . . ?
N4 C27 C28 C33 -4.1(10) . . . . ?
C1 N1 C9 C4 0.0(8) . . . . ?
C1 N1 C9 C8 -179.9(5) . . . . ?
C1 C2 C3 C4 -0.3(9) . . . . ?
C2 C3 C4 C5 178.4(6) . . . . ?
C2 C3 C4 C9 -1.0(9) . . . . ?
C3 C4 C5 C6 179.6(6) . . . . ?
C3 C4 C9 N1 1.3(8) . . . . ?
C3 C4 C9 C8 -178.9(5) . . . . ?
C4 C5 C6 C7 0.3(10) . . . . ?
C5 C4 C9 N1 -178.2(5) . . . . ?
C5 C4 C9 C8 1.6(8) . . . . ?
C5 C6 C7 C8 -0.2(10) . . . . ?
C6 C7 C8 N2 179.8(6) . . . . ?
C6 C7 C8 C9 0.8(9) . . . . ?
C7 C8 C9 N1 178.3(5) . . . . ?
C7 C8 C9 C4 -1.5(8) . . . . ?
C8 N2 C10 C11 -175.8(5) . . . . ?
C9 N1 C1 C2 -1.4(8) . . . . ?
C9 C4 C5 C6 -0.9(9) . . . . ?
C10 N2 C8 C7 2.7(9) . . . . ?
C10 N2 C8 C9 -178.3(5) . . . . ?
C10 C11 C12 O1 -0.2(9) . . . . ?
C10 C11 C12 C13 179.5(5) . . . . ?
C10 C11 C16 C15 -178.4(6) . . . . ?
C11 C12 C13 C14 -1.0(9) . . . . ?
C12 C11 C16 C15 0.5(9) . . . . ?
C12 C13 C14 C15 0.2(10) . . . . ?
C13 C14 C15 C16 1.0(10) . . . . ?
C13 C14 C15 I1 -174.4(5) . . . . ?
C13 C14 C15 O3 175.7(7) . . . . ?
C14 C15 C16 C11 -1.4(10) . . . . ?
C14 C15 O3 C17 168.2(11) . . . . ?
C16 C11 C12 O1 -179.1(5) . . . . ?
C16 C11 C12 C13 0.7(8) . . . . ?
C16 C15 O3 C17 -17.9(16) . . . . ?
C18 N3 C26 C21 -1.1(8) . . . . ?
C18 N3 C26 C25 179.3(5) . . . . ?
C18 C19 C20 C21 0.3(10) . . . . ?
C19 C20 C21 C22 179.7(6) . . . . ?
C19 C20 C21 C26 -0.3(9) . . . . ?
C20 C21 C22 C23 179.5(6) . . . . ?
C20 C21 C26 N3 0.7(9) . . . . ?
C20 C21 C26 C25 -179.7(5) . . . . ?
C21 C22 C23 C24 0.3(10) . . . . ?
C22 C21 C26 N3 -179.3(5) . . . . ?
C22 C21 C26 C25 0.3(9) . . . . ?
C22 C23 C24 C25 0.0(10) . . . . ?
C23 C24 C25 N4 -179.5(6) . . . . ?
C23 C24 C25 C26 -0.1(9) . . . . ?
C24 C25 C26 N3 179.6(5) . . . . ?
C24 C25 C26 C21 0.0(9) . . . . ?
C25 N4 C27 C28 -176.2(5) . . . . ?
C26 N3 C18 C19 1.0(8) . . . . ?
C26 C21 C22 C23 -0.4(9) . . . . ?
C27 N4 C25 C24 -2.2(9) . . . . ?
C27 N4 C25 C26 178.4(5) . . . . ?
C27 C28 C29 C30 179.8(6) . . . . ?
C27 C28 C33 O2 -2.3(10) . . . . ?
C27 C28 C33 C32 -178.5(6) . . . . ?
C28 C29 C30 C31 -0.9(10) . . . . ?
C28 C29 C30 I2 176.3(5) . . . . ?
C28 C29 C30 O4 -174.8(10) . . . . ?
C29 C28 C33 O2 178.6(6) . . . . ?
C29 C28 C33 C32 2.4(9) . . . . ?
C29 C30 C31 C32 1.2(10) . . . . ?
C29 C30 O4 C34 -17.4(19) . . . . ?
C30 C31 C32 C33 0.2(10) . . . . ?
C31 C30 O4 C34 168.1(13) . . . . ?
C31 C32 C33 O2 -178.6(6) . . . . ?
C31 C32 C33 C28 -2.0(9) . . . . ?
C33 C28 C29 C30 -1.0(10) . . . . ?
I1 C15 C16 C11 174.2(4) . . . . ?
I2 C30 C31 C32 -175.8(5) . . . . ?
O3 C15 C16 C11 -174.6(8) . . . . ?
O5 S1 C35 F1 64.4(5) . . . . ?
O5 S1 C35 F2 -175.8(5) . . . . ?
O5 S1 C35 F3 -53.6(6) . . . . ?
O6 S1 C35 F1 -56.8(5) . . . . ?
O6 S1 C35 F2 62.9(5) . . . . ?
O6 S1 C35 F3 -174.8(5) . . . . ?
O7 S1 C35 F1 -175.1(4) . . . . ?
O7 S1 C35 F2 -55.3(6) . . . . ?
O7 S1 C35 F3 66.9(5) . . . . ?
O4 C30 C31 C32 176.2(8) . . . . ?
